data_2206435
loop_
_publ_author_name
'Amirnasr, Mehdi'
'Welter, Richard'
'Khalaji, Aliakbar Dehno'

_publ_section_title (2,2'-Bipyridyl-\k^2^<i>N</i>,<i>N</i>')nitrato(triphenylphosphine-\k<i>P</i>)silver(I)
_journal_issue 8
_journal_name_full 'Acta Crystallographica Section E'
_journal_page_first m1452
_journal_page_last m1454
_journal_paper_doi 10.1107/S160053680502057X
_journal_volume 61
_journal_year 2005
_chemical_formula_iupac '[Ag (N O3) (C10 H8 N2) (C18 H15 P)]'
_chemical_formula_moiety 'C28 H23 Ag N3 O3 P'
_chemical_formula_sum 'C28 H23 Ag N3 O3 P'
_chemical_formula_weight 588.33
_chemical_name_systematic
;
(2,2'-Bipyridyl-\k^2^N,N')nitrato(triphenylphosphine-\kP)silver(I)
;
_space_group_IT_number 2
_symmetry_cell_setting triclinic
_symmetry_space_group_name_Hall '-P 1'
_symmetry_space_group_name_H-M 'P -1'
_atom_sites_solution_hydrogens geom
_atom_sites_solution_primary direct
_atom_sites_solution_secondary difmap
_audit_creation_method SHELXL-97
_cell_angle_alpha 100.28(5)
_cell_angle_beta 96.20(5)
_cell_angle_gamma 112.12(5)
_cell_formula_units_Z 2
_cell_length_a 8.070(5)
_cell_length_b 9.644(5)
_cell_length_c 18.125(5)
_cell_measurement_reflns_used 9415
_cell_measurement_temperature 173(2)
_cell_measurement_theta_max 30.034
_cell_measurement_theta_min 0.998
_cell_volume 1261.8(12)
_computing_cell_refinement 'DENZO (Otwinowski & Minor, 1997)'
_computing_data_collection 'COLLECT (Nonius, 1998)'
_computing_data_reduction DENZO
_computing_molecular_graphics 'PLATON98 (Spek, 1998)'
_computing_publication_material SHELXL97
_computing_structure_refinement 'SHELXL97 (Sheldrick, 1997)'
_computing_structure_solution 'SHELXS97 (Sheldrick, 1997)'
_diffrn_ambient_temperature 173(2)
_diffrn_measured_fraction_theta_full 0.999
_diffrn_measured_fraction_theta_max 0.999
_diffrn_measurement_device_type 'Nonius KappaCCD'
_diffrn_measurement_method \f
_diffrn_radiation_monochromator graphite
_diffrn_radiation_source 'fine-focus sealed tube'
_diffrn_radiation_type MoK\a
_diffrn_radiation_wavelength 0.71069
_diffrn_reflns_av_R_equivalents 0.0371
_diffrn_reflns_av_sigmaI/netI 0.0461
_diffrn_reflns_limit_h_max 11
_diffrn_reflns_limit_h_min -11
_diffrn_reflns_limit_k_max 13
_diffrn_reflns_limit_k_min -13
_diffrn_reflns_limit_l_max 25
_diffrn_reflns_limit_l_min -25
_diffrn_reflns_number 19212
_diffrn_reflns_theta_full 30.05
_diffrn_reflns_theta_max 30.05
_diffrn_reflns_theta_min 1.16
_diffrn_standards_number no
_exptl_absorpt_coefficient_mu 0.897
_exptl_absorpt_correction_type none
_exptl_crystal_colour colorless
_exptl_crystal_density_diffrn 1.548
_exptl_crystal_density_method 'not measured'
_exptl_crystal_description prism
_exptl_crystal_F_000 596
_exptl_crystal_size_max 0.10
_exptl_crystal_size_mid 0.08
_exptl_crystal_size_min 0.06
_refine_diff_density_max 0.412
_refine_diff_density_min -0.992
_refine_ls_extinction_method none
_refine_ls_goodness_of_fit_ref 1.064
_refine_ls_hydrogen_treatment constr
_refine_ls_matrix_type full
_refine_ls_number_parameters 325
_refine_ls_number_reflns 7388
_refine_ls_number_restraints 0
_refine_ls_restrained_S_all 1.064
_refine_ls_R_factor_all 0.0423
_refine_ls_R_factor_gt 0.0315
_refine_ls_shift/su_max 0.001
_refine_ls_shift/su_mean 0.000
_refine_ls_structure_factor_coef Fsqd
_refine_ls_weighting_details 'calc w = 1/[\s^2^(Fo^2^)+(0.0472P)^2^+0.1974P] where P = (Fo^2^+2Fc^2^)/3'
_refine_ls_weighting_scheme calc
_refine_ls_wR_factor_gt 0.0829
_refine_ls_wR_factor_ref 0.0946
_reflns_number_gt 6228
_reflns_number_total 7388
_reflns_threshold_expression I>2\s(I)
_cod_data_source_file hb6231.cif
_cod_data_source_block I
_cod_depositor_comments
;
The following automatic conversions were performed:
'_geom_bond_publ_flag' value 'N' changed to 'n' according to
'/home/saulius/struct/CIF-dictionaries/cif_core.dic' dictionary named
'cif_core.dic' version 2.4.1 from 2010-06-29 (54
times).

'_geom_angle_publ_flag' value 'Y' changed to 'y' according to
'/home/saulius/struct/CIF-dictionaries/cif_core.dic' dictionary named
'cif_core.dic' version 2.4.1 from 2010-06-29 (6
times).

'_geom_angle_publ_flag' value 'N' changed to 'n' according to
'/home/saulius/struct/CIF-dictionaries/cif_core.dic' dictionary named
'cif_core.dic' version 2.4.1 from 2010-06-29 (96
times).

'_geom_torsion_publ_flag' value 'N' changed to 'n' according to
'/home/saulius/struct/CIF-dictionaries/cif_core.dic' dictionary named
'cif_core.dic' version 2.4.1 from 2010-06-29 (94 times).

Automatic conversion script
Id: cif_fix_enum 1527 2010-12-29 10:47:43Z saulius 

The following automatic conversions were performed:

'_geom_bond_publ_flag' value 'N' changed to 'n' according to
/home/saulius/struct/CIF-dictionaries/cif_core.dic dictionary named
'cif_core.dic' version 2.4.1 from 2010-06-29 (54
times).

'_geom_angle_publ_flag' value 'Y' changed to 'y' according
to /home/saulius/struct/CIF-dictionaries/cif_core.dic dictionary
named 'cif_core.dic' version 2.4.1 from 2010-06-29 (6
times).

'_geom_angle_publ_flag' value 'N' changed to 'n' according
to /home/saulius/struct/CIF-dictionaries/cif_core.dic dictionary
named 'cif_core.dic' version 2.4.1 from 2010-06-29 (96
times).

'_geom_torsion_publ_flag' value 'N' changed to 'n' according
to /home/saulius/struct/CIF-dictionaries/cif_core.dic dictionary
named 'cif_core.dic' version 2.4.1 from 2010-06-29 (94 times).

Automatic conversion script
Id: cif_fix_values 1715 2011-07-08 13:25:40Z adriana 
;
_cod_original_cell_volume 1261.9(11)
_cod_database_code 2206435

loop_
_symmetry_equiv_pos_as_xyz
'x, y, z'
'-x, -y, -z'

loop_
_atom_site_label
_atom_site_fract_x
_atom_site_fract_y
_atom_site_fract_z
_atom_site_U_iso_or_equiv
_atom_site_adp_type
_atom_site_calc_flag
_atom_site_occupancy
_atom_site_type_symbol
Ag 0.575178(19) 0.366316(18) 0.322157(7) 0.03187(6) Uani d 1 Ag
P 0.38876(6) 0.30496(6) 0.20211(2) 0.02320(10) Uani d 1 P
O1 0.7585(2) 0.19941(18) 0.32939(9) 0.0372(3) Uani d 1 O
O2 0.4807(2) 0.0615(2) 0.33481(13) 0.0619(6) Uani d 1 O
O3 0.6934(2) -0.01806(18) 0.36166(9) 0.0433(4) Uani d 1 O
N1 0.8388(2) 0.5928(2) 0.37563(9) 0.0281(3) Uani d 1 N
N2 0.6189(2) 0.40494(18) 0.45317(8) 0.0243(3) Uani d 1 N
N3 0.6443(2) 0.0799(2) 0.34250(10) 0.0334(4) Uani d 1 N
C1 0.9393(3) 0.6889(3) 0.33715(12) 0.0379(5) Uani d 1 C
H1 0.9112 0.6590 0.2829 0.046 Uiso calc 1 H
C2 1.0809(3) 0.8283(3) 0.37149(14) 0.0446(6) Uani d 1 C
H2 1.1504 0.8920 0.3419 0.053 Uiso calc 1 H
C3 1.1185(3) 0.8727(3) 0.44996(15) 0.0464(6) Uani d 1 C
H3 1.2143 0.9688 0.4756 0.056 Uiso calc 1 H
C4 1.0164(3) 0.7769(3) 0.49105(12) 0.0356(5) Uani d 1 C
H4 1.0399 0.8071 0.5453 0.043 Uiso calc 1 H
C5 0.8785(2) 0.6355(2) 0.45264(10) 0.0238(4) Uani d 1 C
C6 0.7702(2) 0.5240(2) 0.49403(10) 0.0221(3) Uani d 1 C
C7 0.8254(3) 0.5413(2) 0.57215(10) 0.0287(4) Uani d 1 C
H7 0.9334 0.6257 0.6003 0.034 Uiso calc 1 H
C8 0.7203(3) 0.4337(3) 0.60773(11) 0.0344(5) Uani d 1 C
H8 0.7556 0.4433 0.6607 0.041 Uiso calc 1 H
C9 0.5641(3) 0.3126(3) 0.56609(12) 0.0359(5) Uani d 1 C
H9 0.4894 0.2381 0.5897 0.043 Uiso calc 1 H
C10 0.5191(3) 0.3025(2) 0.48914(12) 0.0310(4) Uani d 1 C
H10 0.4118 0.2186 0.4602 0.037 Uiso calc 1 H
C11 0.3144(2) 0.4558(2) 0.18627(10) 0.0246(4) Uani d 1 C
C12 0.4339(3) 0.6080(2) 0.21758(11) 0.0305(4) Uani d 1 C
H12 0.5531 0.6309 0.2437 0.037 Uiso calc 1 H
C13 0.3806(3) 0.7266(2) 0.21106(12) 0.0364(5) Uani d 1 C
H13 0.4644 0.8304 0.2318 0.044 Uiso calc 1 H
C14 0.2076(3) 0.6954(3) 0.17481(13) 0.0369(5) Uani d 1 C
H14 0.1707 0.7772 0.1717 0.044 Uiso calc 1 H
C15 0.0877(3) 0.5448(3) 0.14291(16) 0.0462(6) Uani d 1 C
H15 -0.0317 0.5228 0.1173 0.055 Uiso calc 1 H
C16 0.1412(3) 0.4252(3) 0.14813(14) 0.0395(5) Uani d 1 C
H16 0.0586 0.3217 0.1254 0.047 Uiso calc 1 H
C17 0.5079(2) 0.2778(2) 0.12428(10) 0.0235(4) Uani d 1 C
C18 0.5020(3) 0.3396(3) 0.06094(11) 0.0302(4) Uani d 1 C
H18 0.4356 0.4020 0.0572 0.036 Uiso calc 1 H
C19 0.5926(3) 0.3107(3) 0.00302(12) 0.0347(5) Uani d 1 C
H19 0.5907 0.3555 -0.0395 0.042 Uiso calc 1 H
C20 0.6855(3) 0.2167(3) 0.00720(12) 0.0350(5) Uani d 1 C
H20 0.7455 0.1954 -0.0329 0.042 Uiso calc 1 H
C21 0.6909(3) 0.1537(3) 0.06971(13) 0.0340(4) Uani d 1 C
H21 0.7534 0.0881 0.0722 0.041 Uiso calc 1 H
C22 0.6054(3) 0.1858(2) 0.12880(11) 0.0296(4) Uani d 1 C
H22 0.6131 0.1452 0.1725 0.036 Uiso calc 1 H
C23 0.1797(2) 0.1293(2) 0.17673(10) 0.0239(4) Uani d 1 C
C24 0.1205(3) 0.0298(2) 0.10453(10) 0.0257(4) Uani d 1 C
H24 0.1905 0.0521 0.0659 0.031 Uiso calc 1 H
C25 -0.0409(3) -0.1027(2) 0.08846(11) 0.0317(4) Uani d 1 C
H25 -0.0799 -0.1707 0.0392 0.038 Uiso calc 1 H
C26 -0.1443(3) -0.1351(3) 0.14416(13) 0.0361(5) Uani d 1 C
H26 -0.2545 -0.2252 0.1330 0.043 Uiso calc 1 H
C27 -0.0874(3) -0.0366(3) 0.21622(13) 0.0374(5) Uani d 1 C
H27 -0.1586 -0.0589 0.2544 0.045 Uiso calc 1 H
C28 0.0736(3) 0.0944(3) 0.23243(11) 0.0328(4) Uani d 1 C
H28 0.1125 0.1614 0.2820 0.039 Uiso calc 1 H

loop_
_atom_site_aniso_label
_atom_site_aniso_U_11
_atom_site_aniso_U_22
_atom_site_aniso_U_33
_atom_site_aniso_U_12
_atom_site_aniso_U_13
_atom_site_aniso_U_23
Ag 0.02972(9) 0.03951(11) 0.02079(8) 0.01237(7) -0.00340(6) 0.00221(6)
P 0.0220(2) 0.0263(2) 0.0189(2) 0.00948(19) 0.00048(16) 0.00238(18)
O1 0.0333(8) 0.0346(8) 0.0417(8) 0.0102(7) 0.0066(6) 0.0125(7)
O2 0.0311(9) 0.0373(10) 0.1011(16) 0.0065(7) 0.0144(9) -0.0072(10)
O3 0.0537(10) 0.0322(8) 0.0382(8) 0.0109(8) 0.0034(7) 0.0119(7)
N1 0.0242(8) 0.0350(9) 0.0249(7) 0.0100(7) 0.0038(6) 0.0118(7)
N2 0.0243(8) 0.0236(8) 0.0228(7) 0.0077(6) 0.0037(6) 0.0051(6)
N3 0.0336(9) 0.0286(9) 0.0290(8) 0.0078(7) 0.0038(7) -0.0028(7)
C1 0.0304(11) 0.0518(14) 0.0310(10) 0.0112(10) 0.0061(8) 0.0206(10)
C2 0.0325(11) 0.0482(14) 0.0510(13) 0.0063(10) 0.0077(10) 0.0297(12)
C3 0.0351(12) 0.0337(12) 0.0572(14) -0.0009(10) 0.0000(10) 0.0175(11)
C4 0.0341(11) 0.0280(10) 0.0348(10) 0.0048(9) -0.0002(8) 0.0051(9)
C5 0.0219(8) 0.0253(9) 0.0250(8) 0.0098(7) 0.0037(6) 0.0080(7)
C6 0.0216(8) 0.0239(9) 0.0215(8) 0.0102(7) 0.0040(6) 0.0046(7)
C7 0.0287(10) 0.0359(11) 0.0209(8) 0.0138(8) 0.0028(7) 0.0044(8)
C8 0.0424(12) 0.0459(13) 0.0230(8) 0.0230(10) 0.0112(8) 0.0139(9)
C9 0.0432(12) 0.0390(12) 0.0349(10) 0.0189(10) 0.0192(9) 0.0199(10)
C10 0.0298(10) 0.0286(10) 0.0333(10) 0.0090(8) 0.0085(8) 0.0094(8)
C11 0.0253(9) 0.0268(9) 0.0213(8) 0.0112(7) 0.0043(6) 0.0030(7)
C12 0.0291(10) 0.0293(10) 0.0269(9) 0.0084(8) 0.0003(7) 0.0026(8)
C13 0.0468(13) 0.0257(10) 0.0319(10) 0.0122(9) 0.0046(9) 0.0023(8)
C14 0.0479(13) 0.0344(11) 0.0391(11) 0.0250(10) 0.0144(9) 0.0124(9)
C15 0.0309(12) 0.0427(13) 0.0668(16) 0.0202(10) -0.0019(11) 0.0121(12)
C16 0.0290(10) 0.0284(11) 0.0543(13) 0.0103(9) -0.0056(9) 0.0040(10)
C17 0.0182(8) 0.0243(9) 0.0240(8) 0.0059(7) 0.0019(6) 0.0034(7)
C18 0.0314(10) 0.0353(11) 0.0289(9) 0.0184(9) 0.0060(8) 0.0084(8)
C19 0.0392(11) 0.0412(12) 0.0291(9) 0.0189(10) 0.0114(8) 0.0125(9)
C20 0.0303(10) 0.0390(12) 0.0360(10) 0.0141(9) 0.0127(8) 0.0054(9)
C21 0.0287(10) 0.0347(11) 0.0425(11) 0.0171(9) 0.0085(8) 0.0082(9)
C22 0.0252(9) 0.0315(10) 0.0334(10) 0.0121(8) 0.0047(7) 0.0101(8)
C23 0.0240(9) 0.0257(9) 0.0237(8) 0.0113(7) 0.0034(7) 0.0077(7)
C24 0.0257(9) 0.0284(10) 0.0230(8) 0.0114(8) 0.0032(7) 0.0058(7)
C25 0.0301(10) 0.0293(10) 0.0304(9) 0.0090(8) -0.0014(8) 0.0050(8)
C26 0.0243(10) 0.0331(11) 0.0495(12) 0.0080(8) 0.0033(8) 0.0163(10)
C27 0.0321(11) 0.0441(13) 0.0417(11) 0.0150(10) 0.0155(9) 0.0202(10)
C28 0.0352(11) 0.0384(12) 0.0260(9) 0.0150(9) 0.0100(8) 0.0078(8)

loop_
_atom_type_symbol
_atom_type_description
_atom_type_scat_dispersion_real
_atom_type_scat_dispersion_imag
_atom_type_scat_source
C C 0.0033 0.0016 'International Tables Vol C Tables 4.2.6.8 and 6.1.1.4'
H H 0.0000 0.0000 'International Tables Vol C Tables 4.2.6.8 and 6.1.1.4'
N N 0.0061 0.0033 'International Tables Vol C Tables 4.2.6.8 and 6.1.1.4'
O O 0.0106 0.0060 'International Tables Vol C Tables 4.2.6.8 and 6.1.1.4'
P P 0.1023 0.0942 'International Tables Vol C Tables 4.2.6.8 and 6.1.1.4'
Ag Ag -0.8971 1.1015 'International Tables Vol C Tables 4.2.6.8 and 6.1.1.4'

loop_
_geom_angle_atom_site_label_1
_geom_angle_atom_site_label_2
_geom_angle_atom_site_label_3
_geom_angle
_geom_angle_publ_flag
N2 Ag N1 71.67(8) y
N1 Ag P 126.47(7) y
N2 Ag P 151.77(5) y
N1 Ag O1 91.20(8) y
N2 Ag O1 84.89(7) y
P Ag O1 113.22(6) y
C11 P C23 104.40(10) n
C11 P C17 104.74(9) n
C23 P C17 102.83(10) n
C11 P Ag 113.44(8) n
C23 P Ag 118.26(8) n
C17 P Ag 111.78(7) n
N3 O1 Ag 102.07(13) n
C1 N1 C5 118.01(18) n
C1 N1 Ag 126.01(14) n
C5 N1 Ag 115.60(14) n
C10 N2 C6 118.47(16) n
C10 N2 Ag 123.37(14) n
C6 N2 Ag 117.24(13) n
O3 N3 O2 121.2(2) n
O3 N3 O1 120.28(18) n
O2 N3 O1 118.6(2) n
N1 C1 C2 123.8(2) n
N1 C1 H1 118.1 n
C2 C1 H1 118.1 n
C3 C2 C1 117.9(2) n
C3 C2 H2 121.0 n
C1 C2 H2 121.0 n
C2 C3 C4 119.5(2) n
C2 C3 H3 120.2 n
C4 C3 H3 120.2 n
C3 C4 C5 119.5(2) n
C3 C4 H4 120.3 n
C5 C4 H4 120.3 n
N1 C5 C4 121.15(19) n
N1 C5 C6 116.96(17) n
C4 C5 C6 121.89(17) n
N2 C6 C7 121.49(18) n
N2 C6 C5 117.31(16) n
C7 C6 C5 121.20(17) n
C8 C7 C6 118.82(19) n
C8 C7 H7 120.6 n
C6 C7 H7 120.6 n
C9 C8 C7 119.74(18) n
C9 C8 H8 120.1 n
C7 C8 H8 120.1 n
C8 C9 C10 118.1(2) n
C8 C9 H9 120.9 n
C10 C9 H9 120.9 n
N2 C10 C9 123.4(2) n
N2 C10 H10 118.3 n
C9 C10 H10 118.3 n
C12 C11 C16 118.7(2) n
C12 C11 P 118.08(15) n
C16 C11 P 123.11(16) n
C13 C12 C11 120.47(19) n
C13 C12 H12 119.8 n
C11 C12 H12 119.8 n
C14 C13 C12 120.5(2) n
C14 C13 H13 119.7 n
C12 C13 H13 119.7 n
C13 C14 C15 119.7(2) n
C13 C14 H14 120.2 n
C15 C14 H14 120.2 n
C14 C15 C16 120.1(2) n
C14 C15 H15 119.9 n
C16 C15 H15 119.9 n
C11 C16 C15 120.5(2) n
C11 C16 H16 119.8 n
C15 C16 H16 119.8 n
C18 C17 C22 119.15(18) n
C18 C17 P 123.67(15) n
C22 C17 P 117.15(15) n
C19 C18 C17 120.35(19) n
C19 C18 H18 119.8 n
C17 C18 H18 119.8 n
C20 C19 C18 120.1(2) n
C20 C19 H19 120.0 n
C18 C19 H19 120.0 n
C21 C20 C19 119.99(19) n
C21 C20 H20 120.0 n
C19 C20 H20 120.0 n
C20 C21 C22 120.2(2) n
C20 C21 H21 119.9 n
C22 C21 H21 119.9 n
C21 C22 C17 120.17(19) n
C21 C22 H22 119.9 n
C17 C22 H22 119.9 n
C24 C23 C28 118.71(18) n
C24 C23 P 123.02(15) n
C28 C23 P 118.27(15) n
C23 C24 C25 120.39(18) n
C23 C24 H24 119.8 n
C25 C24 H24 119.8 n
C26 C25 C24 120.12(19) n
C26 C25 H25 119.9 n
C24 C25 H25 119.9 n
C25 C26 C27 120.1(2) n
C25 C26 H26 120.0 n
C27 C26 H26 120.0 n
C26 C27 C28 119.9(2) n
C26 C27 H27 120.1 n
C28 C27 H27 120.1 n
C27 C28 C23 120.8(2) n
C27 C28 H28 119.6 n
C23 C28 H28 119.6 n

loop_
_geom_bond_atom_site_label_1
_geom_bond_atom_site_label_2
_geom_bond_distance
_geom_bond_publ_flag
Ag N1 2.353(3) y
Ag N2 2.3036(17) y
Ag P 2.3475(15) y
Ag O1 2.573(2) y
P C11 1.824(2) n
P C23 1.825(2) n
P C17 1.826(2) n
O1 N3 1.256(2) n
O2 N3 1.252(3) n
O3 N3 1.241(2) n
N1 C1 1.338(3) n
N1 C5 1.349(2) n
N2 C10 1.339(3) n
N2 C6 1.343(3) n
C1 C2 1.375(4) n
C1 H1 0.9500 n
C2 C3 1.375(4) n
C2 H2 0.9500 n
C3 C4 1.375(3) n
C3 H3 0.9500 n
C4 C5 1.391(3) n
C4 H4 0.9500 n
C5 C6 1.485(3) n
C6 C7 1.398(2) n
C7 C8 1.381(3) n
C7 H7 0.9500 n
C8 C9 1.376(4) n
C8 H8 0.9500 n
C9 C10 1.379(3) n
C9 H9 0.9500 n
C10 H10 0.9500 n
C11 C12 1.388(3) n
C11 C16 1.388(3) n
C12 C13 1.384(3) n
C12 H12 0.9500 n
C13 C14 1.374(3) n
C13 H13 0.9500 n
C14 C15 1.379(4) n
C14 H14 0.9500 n
C15 C16 1.390(3) n
C15 H15 0.9500 n
C16 H16 0.9500 n
C17 C18 1.389(3) n
C17 C22 1.396(3) n
C18 C19 1.389(3) n
C18 H18 0.9500 n
C19 C20 1.383(3) n
C19 H19 0.9500 n
C20 C21 1.382(3) n
C20 H20 0.9500 n
C21 C22 1.386(3) n
C21 H21 0.9500 n
C22 H22 0.9500 n
C23 C24 1.390(3) n
C23 C28 1.398(3) n
C24 C25 1.395(3) n
C24 H24 0.9500 n
C25 C26 1.382(3) n
C25 H25 0.9500 n
C26 C27 1.385(3) n
C26 H26 0.9500 n
C27 C28 1.386(3) n
C27 H27 0.9500 n
C28 H28 0.9500 n

loop_
_geom_torsion_atom_site_label_1
_geom_torsion_atom_site_label_2
_geom_torsion_atom_site_label_3
_geom_torsion_atom_site_label_4
_geom_torsion
_geom_torsion_publ_flag
N2 Ag P C11 71.45(12) n
N1 Ag P C11 -51.89(9) n
O1 Ag P C11 -162.10(7) n
N2 Ag P C23 -51.29(12) n
N1 Ag P C23 -174.63(8) n
O1 Ag P C23 75.16(9) n
N2 Ag P C17 -170.39(11) n
N1 Ag P C17 66.27(10) n
O1 Ag P C17 -43.94(9) n
N2 Ag O1 N3 74.82(13) n
P Ag O1 N3 -82.72(13) n
N1 Ag O1 N3 146.29(12) n
N2 Ag N1 C1 -175.72(19) n
P Ag N1 C1 -20.3(2) n
O1 Ag N1 C1 100.07(19) n
N2 Ag N1 C5 -2.97(13) n
P Ag N1 C5 152.43(12) n
O1 Ag N1 C5 -87.18(14) n
P Ag N2 C10 52.0(2) n
N1 Ag N2 C10 -173.05(17) n
O1 Ag N2 C10 -80.07(16) n
P Ag N2 C6 -139.14(12) n
N1 Ag N2 C6 -4.19(13) n
O1 Ag N2 C6 88.78(14) n
Ag O1 N3 O3 -168.55(14) n
Ag O1 N3 O2 12.4(2) n
C5 N1 C1 C2 0.2(3) n
Ag N1 C1 C2 172.76(19) n
N1 C1 C2 C3 -1.4(4) n
C1 C2 C3 C4 0.8(4) n
C2 C3 C4 C5 1.0(4) n
C1 N1 C5 C4 1.7(3) n
Ag N1 C5 C4 -171.64(16) n
C1 N1 C5 C6 -177.45(18) n
Ag N1 C5 C6 9.2(2) n
C3 C4 C5 N1 -2.3(3) n
C3 C4 C5 C6 176.8(2) n
C10 N2 C6 C7 0.8(3) n
Ag N2 C6 C7 -168.66(14) n
C10 N2 C6 C5 179.84(17) n
Ag N2 C6 C5 10.4(2) n
N1 C5 C6 N2 -13.2(3) n
C4 C5 C6 N2 167.59(19) n
N1 C5 C6 C7 165.84(18) n
C4 C5 C6 C7 -13.3(3) n
N2 C6 C7 C8 -0.5(3) n
C5 C6 C7 C8 -179.59(18) n
C6 C7 C8 C9 -0.2(3) n
C7 C8 C9 C10 0.7(3) n
C6 N2 C10 C9 -0.3(3) n
Ag N2 C10 C9 168.46(17) n
C8 C9 C10 N2 -0.4(3) n
C23 P C11 C12 164.74(15) n
C17 P C11 C12 -87.52(17) n
Ag P C11 C12 34.64(17) n
C23 P C11 C16 -11.6(2) n
C17 P C11 C16 96.1(2) n
Ag P C11 C16 -141.75(17) n
C16 C11 C12 C13 0.3(3) n
P C11 C12 C13 -176.28(15) n
C11 C12 C13 C14 1.3(3) n
C12 C13 C14 C15 -1.7(3) n
C13 C14 C15 C16 0.7(4) n
C12 C11 C16 C15 -1.3(3) n
P C11 C16 C15 175.04(19) n
C14 C15 C16 C11 0.9(4) n
C11 P C17 C18 -11.88(19) n
C23 P C17 C18 97.00(18) n
Ag P C17 C18 -135.12(16) n
C11 P C17 C22 169.98(14) n
C23 P C17 C22 -81.14(16) n
Ag P C17 C22 46.74(16) n
C22 C17 C18 C19 -0.3(3) n
P C17 C18 C19 -178.36(16) n
C17 C18 C19 C20 1.7(3) n
C18 C19 C20 C21 -1.1(3) n
C19 C20 C21 C22 -0.8(3) n
C20 C21 C22 C17 2.2(3) n
C18 C17 C22 C21 -1.7(3) n
P C17 C22 C21 176.55(16) n
C11 P C23 C24 94.30(17) n
C17 P C23 C24 -14.84(18) n
Ag P C23 C24 -138.52(14) n
C11 P C23 C28 -85.05(17) n
C17 P C23 C28 165.81(16) n
Ag P C23 C28 42.14(18) n
C28 C23 C24 C25 -0.5(3) n
P C23 C24 C25 -179.81(15) n
C23 C24 C25 C26 0.6(3) n
C24 C25 C26 C27 -0.3(3) n
C25 C26 C27 C28 -0.1(3) n
C26 C27 C28 C23 0.3(3) n
C24 C23 C28 C27 0.0(3) n
P C23 C28 C27 179.37(17) n
